data_4516727
loop_
_publ_author_name
'Eisink, Niek N. H. M.'
'Witte, Martin D.'
'Minnaard, Adriaan J.'

_publ_section_title
;
 Regioselective Carbohydrate Oxidations: A Nuclear Magnetic Resonance
 (NMR) Study on Selectivity, Rate, and Side-Product Formation.
;
_journal_issue 2
_journal_name_full 'ACS catalysis'
_journal_page_first 1438
_journal_page_last 1445
_journal_paper_doi 10.1021/acscatal.6b03459
_journal_volume 7
_journal_year 2017
_chemical_absolute_configuration ad
_chemical_formula_sum 'C33 H40 O7'
_chemical_formula_weight 548.65
_space_group_crystal_system triclinic
_space_group_IT_number 1
_space_group_name_Hall 'P 1'
_space_group_name_H-M_alt 'P 1'
_atom_sites_solution_hydrogens geom
_audit_creation_method SHELXL-2014
_cell_angle_alpha 67.3845(10)
_cell_angle_beta 81.2585(10)
_cell_angle_gamma 88.6059(11)
_cell_formula_units_Z 1
_cell_length_a 6.1366(2)
_cell_length_b 11.2261(4)
_cell_length_c 11.6894(4)
_cell_measurement_reflns_used 9904
_cell_measurement_temperature 100(2)
_cell_measurement_theta_max 27.95
_cell_measurement_theta_min 3.23
_cell_volume 734.21(4)
_computing_cell_refinement 'Bruker SAINT'
_computing_data_collection 'Bruker APEX2'
_computing_data_reduction 'Bruker SAINT'
_computing_structure_refinement 'SHELXL-2014 (Sheldrick, 2014)'
_computing_structure_solution 'SHELXS-97 (Sheldrick 2008)'
_diffrn_ambient_temperature 100(2)
_diffrn_measured_fraction_theta_full 0.999
_diffrn_measured_fraction_theta_max 0.998
_diffrn_measurement_device_type 'Bruker APEX-II CCD'
_diffrn_measurement_method '\f and \w scans'
_diffrn_radiation_type MoK\a
_diffrn_radiation_wavelength 0.71073
_diffrn_reflns_av_R_equivalents 0.0196
_diffrn_reflns_av_unetI/netI 0.0198
_diffrn_reflns_Laue_measured_fraction_full 0.999
_diffrn_reflns_Laue_measured_fraction_max 0.998
_diffrn_reflns_limit_h_max 8
_diffrn_reflns_limit_h_min -8
_diffrn_reflns_limit_k_max 14
_diffrn_reflns_limit_k_min -14
_diffrn_reflns_limit_l_max 15
_diffrn_reflns_limit_l_min -15
_diffrn_reflns_number 21077
_diffrn_reflns_point_group_measured_fraction_full 0.992
_diffrn_reflns_point_group_measured_fraction_max 0.991
_diffrn_reflns_theta_full 25.242
_diffrn_reflns_theta_max 27.937
_diffrn_reflns_theta_min 3.228
_exptl_absorpt_coefficient_mu 0.086
_exptl_absorpt_correction_T_max 0.7456
_exptl_absorpt_correction_T_min 0.7102
_exptl_absorpt_correction_type multi-scan
_exptl_absorpt_process_details SADABS
_exptl_crystal_colour colourless
_exptl_crystal_density_diffrn 1.241
_exptl_crystal_description needle
_exptl_crystal_F_000 294
_exptl_crystal_size_max 0.650
_exptl_crystal_size_mid 0.430
_exptl_crystal_size_min 0.170
_refine_diff_density_max 0.238
_refine_diff_density_min -0.221
_refine_diff_density_rms 0.039
_refine_ls_abs_structure_details
;
 Flack x determined using 3251 quotients [(I+)-(I-)]/[(I+)+(I-)]
 (Parsons, Flack and Wagner, Acta Cryst. B69 (2013) 249-259).
;
_refine_ls_abs_structure_Flack -0.1(2)
_refine_ls_extinction_method none
_refine_ls_goodness_of_fit_ref 1.068
_refine_ls_hydrogen_treatment constr
_refine_ls_matrix_type full
_refine_ls_number_parameters 362
_refine_ls_number_reflns 6984
_refine_ls_number_restraints 3
_refine_ls_restrained_S_all 1.068
_refine_ls_R_factor_all 0.0346
_refine_ls_R_factor_gt 0.0331
_refine_ls_shift/su_max 0.000
_refine_ls_shift/su_mean 0.000
_refine_ls_structure_factor_coef Fsqd
_refine_ls_weighting_details 'w=1/[\s^2^(Fo^2^)+(0.0399P)^2^+0.1804P] where P=(Fo^2^+2Fc^2^)/3'
_refine_ls_weighting_scheme calc
_refine_ls_wR_factor_gt 0.0820
_refine_ls_wR_factor_ref 0.0831
_reflns_Friedel_coverage 0.985
_reflns_Friedel_fraction_full 0.986
_reflns_Friedel_fraction_max 0.983
_reflns_number_gt 6761
_reflns_number_total 6984
_reflns_threshold_expression 'I > 2\s(I)'
_cod_data_source_file cs6b03459_si_002.cif
_cod_data_source_block mo_molan249_0m
_cod_database_code 4516727
_shelx_space_group_comment
;
The symmetry employed for this shelxl refinement is uniquely defined
by the following loop, which should always be used as a source of
symmetry information in preference to the above space-group names.
They are only intended as comments.
;
_shelx_estimated_absorpt_t_min 0.946
_shelx_estimated_absorpt_t_max 0.986
_shelxl_version_number 2014-3

loop_
_space_group_symop_operation_xyz
'x, y, z'

loop_
_atom_site_label
_atom_site_type_symbol
_atom_site_fract_x
_atom_site_fract_y
_atom_site_fract_z
_atom_site_U_iso_or_equiv
_atom_site_adp_type
_atom_site_occupancy
_atom_site_site_symmetry_order
_atom_site_calc_flag
_atom_site_refinement_flags_posn
_atom_site_refinement_flags_adp
O1 O -0.0285(2) -0.27124(13) 0.69630(13) 0.0207(3) Uani 1 1 d . .
O2 O 0.0726(3) -0.30696(15) 0.51186(15) 0.0343(4) Uani 1 1 d . .
O3 O -0.1444(2) -0.09912(13) 0.37550(12) 0.0181(3) Uani 1 1 d . .
O4 O 0.0108(2) 0.10249(12) 0.45187(12) 0.0163(3) Uani 1 1 d . .
O5 O 0.3506(2) 0.00505(12) 0.60058(12) 0.0162(3) Uani 1 1 d . .
O6 O 0.3283(2) -0.37307(13) 0.83890(12) 0.0208(3) Uani 1 1 d . .
O7 O 0.3095(2) 0.07603(14) 0.76090(13) 0.0224(3) Uani 1 1 d . .
C1 C -0.0875(4) -0.26052(19) 0.58084(18) 0.0229(4) Uani 1 1 d . .
H1 H -0.2287 -0.3113 0.5979 0.027 Uiso 1 1 calc R U
C6 C 0.2382(3) -0.24867(18) 0.81295(18) 0.0190(4) Uani 1 1 d . .
H6A H 0.3485 -0.1874 0.8159 0.023 Uiso 1 1 calc R U
H6B H 0.1064 -0.2538 0.8753 0.023 Uiso 1 1 calc R U
C2 C -0.1237(3) -0.11863(17) 0.50127(17) 0.0163(3) Uani 1 1 d . .
H2 H -0.2619 -0.0913 0.5404 0.020 Uiso 1 1 calc R U
C3 C 0.0684(3) -0.02968(17) 0.49304(16) 0.0143(3) Uani 1 1 d . .
H3 H 0.1957 -0.0389 0.4329 0.017 Uiso 1 1 calc R U
C4 C 0.1429(3) -0.06080(17) 0.62046(16) 0.0143(3) Uani 1 1 d . .
H4 H 0.0307 -0.0327 0.6756 0.017 Uiso 1 1 calc R U
C5 C 0.1763(3) -0.20471(17) 0.68260(17) 0.0161(3) Uani 1 1 d . .
H5 H 0.2919 -0.2309 0.6276 0.019 Uiso 1 1 calc R U
C7 C 0.1088(7) -0.4412(3) 0.5806(3) 0.0637(11) Uani 1 1 d . .
H7A H 0.1991 -0.4761 0.5249 0.096 Uiso 1 1 calc R U
H7B H -0.0334 -0.4891 0.6128 0.096 Uiso 1 1 calc R U
H7C H 0.1855 -0.4497 0.6509 0.096 Uiso 1 1 calc R U
C8 C -0.3331(3) -0.1629(2) 0.36582(19) 0.0246(4) Uani 1 1 d . .
H8A H -0.4678 -0.1332 0.4039 0.030 Uiso 1 1 calc R U
H8B H -0.3254 -0.2572 0.4120 0.030 Uiso 1 1 calc R U
C9 C -0.3444(3) -0.13413(18) 0.22979(18) 0.0181(4) Uani 1 1 d . .
C10 C -0.5429(3) -0.15807(19) 0.19634(19) 0.0210(4) Uani 1 1 d . .
H10 H -0.6704 -0.1877 0.2583 0.025 Uiso 1 1 calc R U
C11 C -0.5545(3) -0.1386(2) 0.0725(2) 0.0248(4) Uani 1 1 d . .
H11 H -0.6900 -0.1549 0.0503 0.030 Uiso 1 1 calc R U
C12 C -0.3689(3) -0.0954(2) -0.01877(19) 0.0243(4) Uani 1 1 d . .
H12 H -0.3771 -0.0829 -0.1031 0.029 Uiso 1 1 calc R U
C13 C -0.1714(3) -0.07068(19) 0.01368(19) 0.0214(4) Uani 1 1 d . .
H13 H -0.0444 -0.0407 -0.0486 0.026 Uiso 1 1 calc R U
C14 C -0.1594(3) -0.08979(18) 0.13754(18) 0.0185(4) Uani 1 1 d . .
H14 H -0.0240 -0.0725 0.1593 0.022 Uiso 1 1 calc R U
C15 C 0.0064(5) 0.1694(2) 0.3214(2) 0.0327(5) Uani 1 1 d . .
H15A H -0.1289 0.1442 0.2983 0.039 Uiso 1 1 calc R U
H15B H 0.1362 0.1485 0.2718 0.039 Uiso 1 1 calc R U
C16 C 0.0102(4) 0.31221(19) 0.29508(17) 0.0218(4) Uani 1 1 d . .
C17 C -0.1640(3) 0.3872(2) 0.24702(19) 0.0258(4) Uani 1 1 d . .
H17 H -0.2833 0.3490 0.2284 0.031 Uiso 1 1 calc R U
C18 C -0.1635(4) 0.5184(2) 0.2262(2) 0.0302(5) Uani 1 1 d . .
H18 H -0.2827 0.5693 0.1937 0.036 Uiso 1 1 calc R U
C19 C 0.0099(4) 0.5741(2) 0.2527(2) 0.0300(5) Uani 1 1 d . .
H19 H 0.0089 0.6629 0.2400 0.036 Uiso 1 1 calc R U
C20 C 0.1848(4) 0.5008(2) 0.2978(2) 0.0272(4) Uani 1 1 d . .
H20 H 0.3059 0.5396 0.3143 0.033 Uiso 1 1 calc R U
C21 C 0.1839(3) 0.3712(2) 0.31907(19) 0.0243(4) Uani 1 1 d . .
H21 H 0.3046 0.3213 0.3507 0.029 Uiso 1 1 calc R U
C22 C 0.3618(3) -0.43418(19) 0.96701(18) 0.0213(4) Uani 1 1 d . .
H22A H 0.2187 -0.4669 1.0218 0.026 Uiso 1 1 calc R U
H22B H 0.4279 -0.3711 0.9933 0.026 Uiso 1 1 calc R U
C23 C 0.5137(3) -0.54443(17) 0.97869(16) 0.0175(4) Uani 1 1 d . .
C24 C 0.4384(3) -0.67247(18) 1.04202(18) 0.0190(4) Uani 1 1 d . .
H24 H 0.2871 -0.6918 1.0770 0.023 Uiso 1 1 calc R U
C25 C 0.5838(3) -0.77234(19) 1.05442(19) 0.0226(4) Uani 1 1 d . .
H25 H 0.5320 -0.8595 1.0987 0.027 Uiso 1 1 calc R U
C26 C 0.8032(3) -0.7446(2) 1.0024(2) 0.0247(4) Uani 1 1 d . .
H26 H 0.9024 -0.8128 1.0113 0.030 Uiso 1 1 calc R U
C27 C 0.8792(3) -0.6170(2) 0.93689(19) 0.0243(4) Uani 1 1 d . .
H27 H 1.0298 -0.5982 0.9000 0.029 Uiso 1 1 calc R U
C28 C 0.7357(3) -0.51763(19) 0.92547(18) 0.0219(4) Uani 1 1 d . .
H28 H 0.7883 -0.4306 0.8812 0.026 Uiso 1 1 calc R U
C29 C 0.3436(3) 0.11643(17) 0.62733(17) 0.0161(3) Uani 1 1 d . .
H29 H 0.2203 0.1710 0.5914 0.019 Uiso 1 1 calc R U
C30 C 0.5618(3) 0.18964(19) 0.56962(18) 0.0203(4) Uani 1 1 d . .
H30A H 0.5810 0.2175 0.4773 0.024 Uiso 1 1 calc R U
H30B H 0.6835 0.1325 0.6005 0.024 Uiso 1 1 calc R U
C31 C 0.5711(4) 0.3076(2) 0.6034(2) 0.0274(4) Uani 1 1 d . .
H31A H 0.7199 0.3500 0.5725 0.033 Uiso 1 1 calc R U
H31B H 0.4628 0.3704 0.5628 0.033 Uiso 1 1 calc R U
C32 C 0.5190(4) 0.2664(2) 0.7452(2) 0.0328(5) Uani 1 1 d . .
H32A H 0.6407 0.2154 0.7848 0.039 Uiso 1 1 calc R U
H32B H 0.5057 0.3439 0.7664 0.039 Uiso 1 1 calc R U
C33 C 0.3042(4) 0.1856(2) 0.7959(2) 0.0313(5) Uani 1 1 d . .
H33A H 0.2771 0.1553 0.8885 0.038 Uiso 1 1 calc R U
H33B H 0.1807 0.2401 0.7632 0.038 Uiso 1 1 calc R U

loop_
_atom_site_aniso_label
_atom_site_aniso_U_11
_atom_site_aniso_U_22
_atom_site_aniso_U_33
_atom_site_aniso_U_23
_atom_site_aniso_U_13
_atom_site_aniso_U_12
O1 0.0277(7) 0.0173(7) 0.0152(6) -0.0020(5) -0.0080(5) -0.0048(5)
O2 0.0611(11) 0.0245(8) 0.0273(8) -0.0163(6) -0.0229(8) 0.0215(7)
O3 0.0200(6) 0.0203(6) 0.0143(6) -0.0055(5) -0.0061(5) -0.0009(5)
O4 0.0222(6) 0.0130(6) 0.0120(6) -0.0027(5) -0.0039(5) 0.0037(5)
O5 0.0139(6) 0.0152(6) 0.0198(6) -0.0072(5) -0.0027(5) 0.0006(5)
O6 0.0319(8) 0.0164(6) 0.0149(6) -0.0053(5) -0.0095(5) 0.0072(5)
O7 0.0287(7) 0.0240(7) 0.0152(6) -0.0082(6) -0.0026(5) -0.0038(6)
C1 0.0340(11) 0.0158(9) 0.0188(9) -0.0040(7) -0.0107(8) -0.0020(8)
C6 0.0266(9) 0.0145(8) 0.0164(9) -0.0050(7) -0.0075(7) 0.0033(7)
C2 0.0182(8) 0.0160(8) 0.0136(8) -0.0042(7) -0.0031(6) -0.0005(6)
C3 0.0172(8) 0.0124(8) 0.0127(8) -0.0041(6) -0.0025(6) 0.0027(6)
C4 0.0142(8) 0.0141(8) 0.0134(8) -0.0039(6) -0.0023(6) -0.0004(6)
C5 0.0207(9) 0.0129(8) 0.0146(8) -0.0046(7) -0.0047(7) 0.0013(6)
C7 0.132(3) 0.0303(14) 0.0520(18) -0.0267(13) -0.059(2) 0.0437(17)
C8 0.0182(9) 0.0364(11) 0.0188(9) -0.0090(8) -0.0049(7) -0.0025(8)
C9 0.0186(9) 0.0168(9) 0.0194(9) -0.0065(7) -0.0063(7) 0.0037(7)
C10 0.0181(9) 0.0220(10) 0.0249(10) -0.0104(8) -0.0057(7) 0.0013(7)
C11 0.0225(9) 0.0283(11) 0.0292(11) -0.0143(9) -0.0121(8) 0.0013(8)
C12 0.0298(11) 0.0272(10) 0.0208(10) -0.0124(8) -0.0099(8) 0.0026(8)
C13 0.0222(9) 0.0210(9) 0.0206(9) -0.0073(7) -0.0037(7) 0.0002(7)
C14 0.0163(8) 0.0192(9) 0.0211(9) -0.0075(7) -0.0066(7) 0.0024(7)
C15 0.0650(16) 0.0161(10) 0.0160(10) -0.0032(8) -0.0117(10) 0.0037(10)
C16 0.0340(11) 0.0161(9) 0.0125(8) -0.0026(7) -0.0034(7) 0.0024(7)
C17 0.0231(10) 0.0333(11) 0.0176(9) -0.0059(8) -0.0023(7) -0.0057(8)
C18 0.0276(11) 0.0316(11) 0.0227(10) -0.0024(9) -0.0022(8) 0.0134(9)
C19 0.0446(13) 0.0170(9) 0.0239(10) -0.0063(8) 0.0037(9) 0.0030(9)
C20 0.0311(11) 0.0277(11) 0.0222(10) -0.0092(8) -0.0026(8) -0.0061(8)
C21 0.0261(10) 0.0274(10) 0.0182(9) -0.0067(8) -0.0066(8) 0.0064(8)
C22 0.0310(10) 0.0182(9) 0.0140(8) -0.0040(7) -0.0082(7) 0.0073(8)
C23 0.0233(9) 0.0170(9) 0.0126(8) -0.0047(7) -0.0065(7) 0.0027(7)
C24 0.0195(9) 0.0182(9) 0.0165(8) -0.0035(7) -0.0026(7) -0.0007(7)
C25 0.0285(10) 0.0164(9) 0.0218(9) -0.0050(7) -0.0068(8) 0.0009(7)
C26 0.0252(10) 0.0258(10) 0.0267(10) -0.0125(8) -0.0095(8) 0.0090(8)
C27 0.0175(9) 0.0323(11) 0.0223(9) -0.0096(8) -0.0027(7) -0.0008(8)
C28 0.0256(10) 0.0199(9) 0.0177(9) -0.0036(7) -0.0052(7) -0.0044(7)
C29 0.0169(8) 0.0157(8) 0.0168(8) -0.0070(7) -0.0038(6) 0.0013(6)
C30 0.0185(9) 0.0203(9) 0.0208(9) -0.0073(7) -0.0005(7) -0.0021(7)
C31 0.0279(10) 0.0229(10) 0.0316(11) -0.0107(9) -0.0029(8) -0.0075(8)
C32 0.0411(13) 0.0324(12) 0.0321(12) -0.0195(10) -0.0056(10) -0.0079(10)
C33 0.0373(12) 0.0364(12) 0.0263(11) -0.0206(10) 0.0007(9) -0.0048(9)

loop_
_atom_type_symbol
_atom_type_description
_atom_type_scat_dispersion_real
_atom_type_scat_dispersion_imag
_atom_type_scat_source
C C 0.0033 0.0016 'International Tables Vol C Tables 4.2.6.8 and 6.1.1.4'
H H 0.0000 0.0000 'International Tables Vol C Tables 4.2.6.8 and 6.1.1.4'
O O 0.0106 0.0060 'International Tables Vol C Tables 4.2.6.8 and 6.1.1.4'

loop_
_geom_angle_atom_site_label_1
_geom_angle_atom_site_label_2
_geom_angle_atom_site_label_3
_geom_angle
C1 O1 C5 113.18(14)
C1 O2 C7 110.9(2)
C8 O3 C2 113.60(14)
C15 O4 C3 117.15(14)
C29 O5 C4 115.89(13)
C6 O6 C22 111.85(14)
C29 O7 C33 110.74(15)
O2 C1 O1 112.53(17)
O2 C1 C2 108.43(16)
O1 C1 C2 109.98(15)
O6 C6 C5 106.43(15)
O3 C2 C3 106.51(14)
O3 C2 C1 112.20(15)
C3 C2 C1 111.95(15)
O4 C3 C2 112.19(14)
O4 C3 C4 105.27(14)
C2 C3 C4 112.36(14)
O5 C4 C5 107.77(13)
O5 C4 C3 108.69(14)
C5 C4 C3 109.96(14)
O1 C5 C6 106.20(14)
O1 C5 C4 107.89(14)
C6 C5 C4 114.91(14)
O3 C8 C9 109.86(16)
C14 C9 C10 119.16(17)
C14 C9 C8 121.67(16)
C10 C9 C8 119.11(17)
C11 C10 C9 120.18(18)
C12 C11 C10 120.34(18)
C13 C12 C11 119.78(19)
C12 C13 C14 120.01(18)
C13 C14 C9 120.51(17)
O4 C15 C16 107.28(16)
C21 C16 C17 118.60(19)
C21 C16 C15 121.27(19)
C17 C16 C15 120.1(2)
C16 C17 C18 120.1(2)
C19 C18 C17 120.1(2)
C18 C19 C20 120.0(2)
C21 C20 C19 120.0(2)
C20 C21 C16 121.24(19)
O6 C22 C23 108.67(15)
C24 C23 C28 119.14(17)
C24 C23 C22 121.57(17)
C28 C23 C22 119.29(17)
C23 C24 C25 120.33(18)
C26 C25 C24 119.99(19)
C25 C26 C27 120.11(19)
C28 C27 C26 120.02(19)
C27 C28 C23 120.39(18)
O5 C29 O7 107.45(14)
O5 C29 C30 107.70(15)
O7 C29 C30 111.03(15)
C29 C30 C31 110.29(16)
C32 C31 C30 109.69(17)
C33 C32 C31 110.16(18)
O7 C33 C32 111.96(18)

loop_
_geom_bond_atom_site_label_1
_geom_bond_atom_site_label_2
_geom_bond_distance
O1 C1 1.410(2)
O1 C5 1.434(2)
O2 C1 1.395(3)
O2 C7 1.440(3)
O3 C8 1.417(2)
O3 C2 1.426(2)
O4 C15 1.422(2)
O4 C3 1.426(2)
O5 C29 1.399(2)
O5 C4 1.431(2)
O6 C6 1.427(2)
O6 C22 1.432(2)
O7 C29 1.431(2)
O7 C33 1.436(3)
C1 C2 1.535(2)
C6 C5 1.516(2)
C2 C3 1.531(2)
C3 C4 1.533(2)
C4 C5 1.519(2)
C8 C9 1.508(3)
C9 C14 1.394(3)
C9 C10 1.397(3)
C10 C11 1.391(3)
C11 C12 1.389(3)
C12 C13 1.388(3)
C13 C14 1.393(3)
C15 C16 1.512(3)
C16 C21 1.386(3)
C16 C17 1.393(3)
C17 C18 1.398(3)
C18 C19 1.378(4)
C19 C20 1.379(3)
C20 C21 1.379(3)
C22 C23 1.507(3)
C23 C24 1.392(3)
C23 C28 1.397(3)
C24 C25 1.393(3)
C25 C26 1.380(3)
C26 C27 1.391(3)
C27 C28 1.383(3)
C29 C30 1.509(3)
C30 C31 1.525(3)
C31 C32 1.523(3)
C32 C33 1.523(3)
